data_7032724
loop_
_publ_author_name
'Slade, Angela T.'
'Lensink, Cornelis'
'Falshaw, Andrew'
'Clark, George R.'
'Wright, L. James'

_publ_section_title
;
 Ruthenium and osmium complexes of hemilabile chiral monophosphinite
 ligands derived from 1D-pinitol or 1D-chiro-inositol as catalysts for
 asymmetric hydrogenation reactions.
;
_journal_issue 45
_journal_name_full 'Dalton transactions (Cambridge, England : 2003)'
_journal_page_first 17163
_journal_page_last 17171
_journal_paper_doi 10.1039/c4dt02558j
_journal_volume 43
_journal_year 2014
_chemical_formula_moiety 'C58 H70 Cl2 O12 P2 Ru, C2 H6 O'
_chemical_formula_sum 'C60 H76 Cl2 O13 P2 Ru'
_chemical_formula_weight 1239.12
_chemical_name_systematic
;
 ?
;
_space_group_IT_number 1
_symmetry_cell_setting triclinic
_symmetry_space_group_name_Hall 'P 1'
_symmetry_space_group_name_H-M 'P 1'
_atom_sites_solution_hydrogens geom
_atom_sites_solution_primary direct
_atom_sites_solution_secondary difmap
_audit_creation_method shelxl-97
_cell_angle_alpha 104.793(1)
_cell_angle_beta 115.370(1)
_cell_angle_gamma 91.577(1)
_cell_formula_units_Z 1
_cell_length_a 11.5760(2)
_cell_length_b 11.9927(2)
_cell_length_c 12.0811(2)
_cell_measurement_reflns_used 6014
_cell_measurement_temperature 85(2)
_cell_measurement_theta_max 26.42
_cell_measurement_theta_min 1.78
_cell_volume 1447.10(5)
_computing_cell_refinement 'siemens smart (siemens, 1995)'
_computing_data_collection 'siemens smart (siemens, 1995)'
_computing_data_reduction 'siemens saint (siemens, 1995)'
_computing_molecular_graphics 'ortep-iii (burnett & johnson, 1996)'
_computing_publication_material 'siemens smart (siemens, 1995)'
_computing_structure_refinement 'shelxl-97 (sheldrick, 1997)'
_computing_structure_solution 'shelxs (sheldrick, 1990)'
_diffrn_ambient_temperature 85(2)
_diffrn_measured_fraction_theta_full 0.992
_diffrn_measured_fraction_theta_max 0.992
_diffrn_measurement_device_type 'siemens smart ccd'
_diffrn_measurement_method 'area detector \w scans'
_diffrn_radiation_monochromator graphite
_diffrn_radiation_source 'fine-focus sealed tube'
_diffrn_radiation_type mok\a
_diffrn_radiation_wavelength 0.71073
_diffrn_reflns_av_R_equivalents 0.0257
_diffrn_reflns_av_sigmaI/netI 0.0572
_diffrn_reflns_limit_h_max 14
_diffrn_reflns_limit_h_min -14
_diffrn_reflns_limit_k_max 15
_diffrn_reflns_limit_k_min -15
_diffrn_reflns_limit_l_max 15
_diffrn_reflns_limit_l_min -15
_diffrn_reflns_number 14202
_diffrn_reflns_theta_full 26.42
_diffrn_reflns_theta_max 26.42
_diffrn_reflns_theta_min 1.78
_diffrn_standards_decay_% 0
_diffrn_standards_interval_count 0
_diffrn_standards_interval_time 0
_diffrn_standards_number 0
_exptl_absorpt_coefficient_mu 0.482
_exptl_absorpt_correction_T_max 0.9377
_exptl_absorpt_correction_T_min 0.7603
_exptl_absorpt_correction_type empirical
_exptl_absorpt_process_details 'sheldrick, 1997'
_exptl_crystal_colour orange
_exptl_crystal_density_diffrn 1.422
_exptl_crystal_density_method 'not measured'
_exptl_crystal_description prism
_exptl_crystal_F_000 648
_exptl_crystal_size_max 0.28
_exptl_crystal_size_mid 0.18
_exptl_crystal_size_min 0.12
_refine_diff_density_max 1.053
_refine_diff_density_min -1.096
_refine_diff_density_rms 0.091
_refine_ls_abs_structure_details
;
The absolute structure is determined. 
flack h d (1983), acta cryst. a39, 876-881
;
_refine_ls_abs_structure_Flack -0.04(2)
_refine_ls_extinction_method none
_refine_ls_goodness_of_fit_ref 1.038
_refine_ls_hydrogen_treatment constr
_refine_ls_matrix_type full
_refine_ls_number_parameters 703
_refine_ls_number_reflns 10839
_refine_ls_number_restraints 3
_refine_ls_restrained_S_all 1.038
_refine_ls_R_factor_all 0.0513
_refine_ls_R_factor_gt 0.0475
_refine_ls_shift/su_max 0.001
_refine_ls_shift/su_mean 0.000
_refine_ls_structure_factor_coef Fsqd
_refine_ls_weighting_details 'calc w=1/[\s^2^(fo^2^)+(0.0762p)^2^+1.1352p] where p=(fo^2^+2fc^2^)/3'
_refine_ls_weighting_scheme calc
_refine_ls_wR_factor_gt 0.1189
_refine_ls_wR_factor_ref 0.1226
_reflns_number_gt 10282
_reflns_number_total 10839
_reflns_threshold_expression >2sigma(i)
_cod_data_source_file c4dt02558j2.cif
_cod_data_source_block ats157
_cod_depositor_comments
;
The following automatic conversions were performed:

'_refine_ls_structure_factor_coef' value 'fsqd' changed to 'Fsqd'
according to
/usr/data/users/saulius/crontab/automatic-downloads/rss-feeds/RSC/lib/dictionaries/cif_core.dic
dictionary named 'cif_core.dic' version 2.4.2 from
2011-04-26.

'_atom_site_adp_type' value 'uani' changed to 'Uani'
according to
/usr/data/users/saulius/crontab/automatic-downloads/rss-feeds/RSC/lib/dictionaries/cif_core.dic
dictionary named 'cif_core.dic' version 2.4.2 from 2011-04-26 (78
times).

'_atom_site_adp_type' value 'uiso' changed to 'Uiso'
according to
/usr/data/users/saulius/crontab/automatic-downloads/rss-feeds/RSC/lib/dictionaries/cif_core.dic
dictionary named 'cif_core.dic' version 2.4.2 from 2011-04-26 (76
times).

'_atom_site_refinement_flags' value 'r' changed to 'R'
according to
/usr/data/users/saulius/crontab/automatic-downloads/rss-feeds/RSC/lib/dictionaries/cif_core.dic
dictionary named 'cif_core.dic' version 2.4.2 from 2011-04-26 (76
times).

Automatic conversion script
Id: cif_fix_values 2827 2014-09-09 07:05:25Z andrius 

 Adding full bibliography for 7032724.cif.
;
_cod_original_cell_volume 1447.10(4)
_cod_original_sg_symbol_Hall p_1
_cod_original_sg_symbol_H-M p_1
_cod_database_code 7032724

loop_
_symmetry_equiv_pos_as_xyz
'x, y, z'

loop_
_atom_site_label
_atom_site_type_symbol
_atom_site_fract_x
_atom_site_fract_y
_atom_site_fract_z
_atom_site_U_iso_or_equiv
_atom_site_adp_type
_atom_site_occupancy
_atom_site_symmetry_multiplicity
_atom_site_calc_flag
_atom_site_refinement_flags
ru ru 0.59342(2) 0.61395(2) 0.59859(2) 0.01275(9) Uani 1 1 d .
cl1 cl 0.51258(10) 0.46974(10) 0.66526(11) 0.0160(2) Uani 1 1 d .
cl2 cl 0.67378(10) 0.73798(10) 0.51079(10) 0.0155(2) Uani 1 1 d .
p1 p 0.75488(11) 0.69717(10) 0.79273(11) 0.0130(2) Uani 1 1 d .
p2 p 0.43223(11) 0.71168(10) 0.59350(11) 0.0132(2) Uani 1 1 d .
o1 o 0.8706(3) 0.6168(3) 0.8100(3) 0.0150(6) Uani 1 1 d .
o2 o 0.3153(3) 0.6679(3) 0.4452(3) 0.0149(6) Uani 1 1 d .
o3 o 0.7237(3) 0.4819(3) 0.5591(3) 0.0153(7) Uani 1 1 d .
o4 o 0.4657(3) 0.5095(3) 0.3909(3) 0.0142(7) Uani 1 1 d .
o5 o 0.9465(3) 0.2208(3) 0.6657(3) 0.0191(7) Uani 1 1 d .
o6 o 0.7563(3) 0.2298(3) 0.5015(3) 0.0199(7) Uani 1 1 d .
o7 o 0.8511(3) 0.3084(3) 0.9176(3) 0.0174(7) Uani 1 1 d .
o8 o 0.9606(3) 0.4958(3) 1.0068(3) 0.0166(6) Uani 1 1 d .
o9 o 0.3165(4) 0.7999(3) 0.1490(3) 0.0203(8) Uani 1 1 d .
o10 o 0.2100(3) 0.8131(3) 0.2728(3) 0.0174(7) Uani 1 1 d .
o11 o 0.4634(3) 0.4619(3) 0.1386(3) 0.0176(7) Uani 1 1 d .
o12 o 0.2587(3) 0.4877(3) 0.0099(3) 0.0160(6) Uani 1 1 d .
c1 c 0.8359(4) 0.4942(4) 0.7858(4) 0.0128(8) Uani 1 1 d .
h1a h 0.7583 0.4794 0.7966 0.015 Uiso 1 1 calc R
c2 c 0.9489(4) 0.4539(4) 0.8799(4) 0.0150(9) Uani 1 1 d .
h2a h 1.0293 0.4790 0.8783 0.018 Uiso 1 1 calc R
c3 c 0.9269(4) 0.3207(4) 0.8541(4) 0.0158(9) Uani 1 1 d .
h3a h 1.0101 0.2947 0.8961 0.019 Uiso 1 1 calc R
c4 c 0.8565(4) 0.2464(4) 0.7173(4) 0.0162(9) Uani 1 1 d .
h4a h 0.8125 0.1734 0.7130 0.019 Uiso 1 1 calc R
c5 c 0.7604(5) 0.3008(4) 0.6192(4) 0.0173(9) Uani 1 1 d .
h5a h 0.6751 0.2925 0.6173 0.021 Uiso 1 1 calc R
c6 c 0.8126(4) 0.4296(4) 0.6495(4) 0.0147(9) Uani 1 1 d .
h6a h 0.8952 0.4346 0.6452 0.018 Uiso 1 1 calc R
c7 c 0.8684(5) 0.1710(4) 0.5318(4) 0.0194(10) Uani 1 1 d .
c8 c 0.9454(5) 0.1891(5) 0.4602(5) 0.0274(11) Uani 1 1 d .
h8a h 1.0249 0.2433 0.5178 0.033 Uiso 1 1 calc R
h8b h 0.8949 0.2201 0.3904 0.033 Uiso 1 1 calc R
c9 c 0.9758(6) 0.0668(5) 0.4076(5) 0.0336(13) Uani 1 1 d .
h9a h 0.9193 0.0334 0.3166 0.040 Uiso 1 1 calc R
h9b h 1.0651 0.0713 0.4218 0.040 Uiso 1 1 calc R
c10 c 0.9506(5) -0.0042(5) 0.4846(5) 0.0292(12) Uani 1 1 d .
h10a h 1.0243 0.0102 0.5681 0.035 Uiso 1 1 calc R
h10b h 0.9319 -0.0871 0.4398 0.035 Uiso 1 1 calc R
c11 c 0.8332(5) 0.0392(4) 0.4971(5) 0.0235(10) Uani 1 1 d .
h11a h 0.8220 0.0172 0.5642 0.028 Uiso 1 1 calc R
h11b h 0.7549 0.0092 0.4170 0.028 Uiso 1 1 calc R
c12 c 0.8944(5) 0.4074(4) 1.0301(5) 0.0205(11) Uani 1 1 d .
c13 c 0.7767(5) 0.4403(5) 1.0496(5) 0.0274(11) Uani 1 1 d .
h13a h 0.7618 0.5175 1.0408 0.033 Uiso 1 1 calc R
h13b h 0.6999 0.3846 0.9873 0.033 Uiso 1 1 calc R
c14 c 0.8086(10) 0.4382(10) 1.1852(9) 0.075(3) Uani 1 1 d .
h14a h 0.7312 0.4143 1.1912 0.090 Uiso 1 1 calc R
h14b h 0.8507 0.5141 1.2469 0.090 Uiso 1 1 calc R
c15 c 0.9015(8) 0.3468(8) 1.2070(7) 0.059(2) Uani 1 1 d .
h15a h 0.9504 0.3541 1.2975 0.071 Uiso 1 1 calc R
h15b h 0.8550 0.2679 1.1614 0.071 Uiso 1 1 calc R
c16 c 0.9880(6) 0.3797(5) 1.1520(5) 0.0292(12) Uani 1 1 d .
h16a h 1.0316 0.3154 1.1316 0.035 Uiso 1 1 calc R
h16b h 1.0524 0.4474 1.2116 0.035 Uiso 1 1 calc R
c17 c 0.7543(5) 0.4789(4) 0.4545(4) 0.0199(10) Uani 1 1 d .
h17a h 0.8083 0.4205 0.4489 0.030 Uiso 1 1 calc R
h17b h 0.7991 0.5538 0.4693 0.030 Uiso 1 1 calc R
h17c h 0.6757 0.4603 0.3757 0.030 Uiso 1 1 calc R
c18 c 0.3489(4) 0.6711(4) 0.3455(4) 0.0134(8) Uani 1 1 d .
h18a h 0.4223 0.7330 0.3772 0.016 Uiso 1 1 calc R
c19 c 0.2297(4) 0.6947(4) 0.2383(4) 0.0141(9) Uani 1 1 d .
h19a h 0.1528 0.6411 0.2169 0.017 Uiso 1 1 calc R
c20 c 0.2485(4) 0.6863(4) 0.1178(4) 0.0168(9) Uani 1 1 d .
h20a h 0.1643 0.6735 0.0425 0.020 Uiso 1 1 calc R
c21 c 0.3325(4) 0.6009(4) 0.0885(4) 0.0156(9) Uani 1 1 d .
h21a h 0.3741 0.6307 0.0440 0.019 Uiso 1 1 calc R
c22 c 0.4354(4) 0.5687(4) 0.2015(4) 0.0152(9) Uani 1 1 d .
h22a h 0.5126 0.6288 0.2474 0.018 Uiso 1 1 calc R
c23 c 0.3805(4) 0.5533(4) 0.2906(4) 0.0150(9) Uani 1 1 d .
h23a h 0.2997 0.4978 0.2401 0.018 Uiso 1 1 calc R
c24 c 0.2764(5) 0.8825(4) 0.2304(4) 0.0184(10) Uani 1 1 d .
c25 c 0.3956(5) 0.9678(4) 0.3360(5) 0.0229(10) Uani 1 1 d .
h25a h 0.4696 0.9577 0.3184 0.027 Uiso 1 1 calc R
h25b h 0.4166 0.9556 0.4184 0.027 Uiso 1 1 calc R
c26 c 0.3598(7) 1.0902(5) 0.3358(6) 0.0443(17) Uani 1 1 d .
h26a h 0.3170 1.1152 0.3895 0.053 Uiso 1 1 calc R
h26b h 0.4358 1.1471 0.3651 0.053 Uiso 1 1 calc R
c27 c 0.2675(7) 1.0725(5) 0.1939(6) 0.0433(16) Uani 1 1 d .
h27a h 0.2166 1.1354 0.1831 0.052 Uiso 1 1 calc R
h27b h 0.3143 1.0670 0.1431 0.052 Uiso 1 1 calc R
c28 c 0.1829(5) 0.9569(4) 0.1585(5) 0.0265(11) Uani 1 1 d .
h28a h 0.1429 0.9196 0.0667 0.032 Uiso 1 1 calc R
h28b h 0.1155 0.9689 0.1858 0.032 Uiso 1 1 calc R
c29 c 0.3556(4) 0.4140(4) 0.0139(4) 0.0160(9) Uani 1 1 d .
c30 c 0.3016(5) 0.2876(4) -0.0089(4) 0.0174(9) Uani 1 1 d .
h30a h 0.2266 0.2850 0.0073 0.021 Uiso 1 1 calc R
h30b h 0.3666 0.2516 0.0470 0.021 Uiso 1 1 calc R
c31 c 0.2637(5) 0.2240(4) -0.1505(4) 0.0212(10) Uani 1 1 d .
h31a h 0.3206 0.1676 -0.1573 0.025 Uiso 1 1 calc R
h31b h 0.1752 0.1838 -0.1942 0.025 Uiso 1 1 calc R
c32 c 0.2783(5) 0.3207(4) -0.2080(4) 0.0206(10) Uani 1 1 d .
h32a h 0.2993 0.2908 -0.2785 0.025 Uiso 1 1 calc R
h32b h 0.1996 0.3546 -0.2383 0.025 Uiso 1 1 calc R
c33 c 0.3894(5) 0.4098(4) -0.0962(4) 0.0197(9) Uani 1 1 d .
h33a h 0.3910 0.4854 -0.1114 0.024 Uiso 1 1 calc R
h33b h 0.4723 0.3839 -0.0799 0.024 Uiso 1 1 calc R
c34 c 0.4357(5) 0.3827(4) 0.3579(5) 0.0210(10) Uani 1 1 d .
h34a h 0.3812 0.3511 0.2674 0.031 Uiso 1 1 calc R
h34b h 0.3916 0.3637 0.4039 0.031 Uiso 1 1 calc R
h34c h 0.5145 0.3500 0.3809 0.031 Uiso 1 1 calc R
c41 c 0.7477(4) 0.7159(4) 0.9440(4) 0.0150(9) Uani 1 1 d .
c42 c 0.8624(5) 0.7455(4) 1.0561(4) 0.0180(9) Uani 1 1 d .
h42a h 0.9404 0.7520 1.0516 0.022 Uiso 1 1 calc R
c43 c 0.8642(5) 0.7661(4) 1.1762(4) 0.0210(10) Uani 1 1 d .
h43a h 0.9421 0.7841 1.2508 0.025 Uiso 1 1 calc R
c44 c 0.7453(5) 0.7589(5) 1.1811(5) 0.0274(11) Uani 1 1 d .
h44a h 0.7438 0.7735 1.2598 0.033 Uiso 1 1 calc R
c45 c 0.6303(5) 0.7301(5) 1.0691(5) 0.0305(12) Uani 1 1 d .
h45a h 0.5519 0.7259 1.0732 0.037 Uiso 1 1 calc R
c46 c 0.6308(5) 0.7074(4) 0.9508(5) 0.0221(10) Uani 1 1 d .
h46a h 0.5530 0.6865 0.8760 0.026 Uiso 1 1 calc R
c51 c 0.8569(4) 0.8333(4) 0.8298(4) 0.0157(9) Uani 1 1 d .
c52 c 0.8484(5) 0.9374(4) 0.9089(5) 0.0202(10) Uani 1 1 d .
h52a h 0.7918 0.9374 0.9450 0.024 Uiso 1 1 calc R
c53 c 0.9252(5) 1.0417(4) 0.9336(5) 0.0262(11) Uani 1 1 d .
h53a h 0.9188 1.1110 0.9853 0.031 Uiso 1 1 calc R
c54 c 1.0091(5) 1.0414(4) 0.8822(5) 0.0269(12) Uani 1 1 d .
h54a h 1.0612 1.1105 0.9006 0.032 Uiso 1 1 calc R
c55 c 1.0182(5) 0.9372(4) 0.8009(5) 0.0228(10) Uani 1 1 d .
h55a h 1.0755 0.9376 0.7657 0.027 Uiso 1 1 calc R
c56 c 0.9407(4) 0.8354(4) 0.7749(4) 0.0186(9) Uani 1 1 d .
h56a h 0.9444 0.7670 0.7198 0.022 Uiso 1 1 calc R
c61 c 0.3283(4) 0.6813(4) 0.6646(4) 0.0160(9) Uani 1 1 d .
c62 c 0.3330(5) 0.7605(4) 0.7746(4) 0.0198(9) Uani 1 1 d .
h62a h 0.3912 0.8300 0.8144 0.024 Uiso 1 1 calc R
c63 c 0.2503(5) 0.7350(5) 0.8242(5) 0.0267(11) Uani 1 1 d .
h63a h 0.2547 0.7870 0.8981 0.032 Uiso 1 1 calc R
c64 c 0.1630(5) 0.6345(5) 0.7656(5) 0.0267(11) Uani 1 1 d .
h64a h 0.1078 0.6185 0.7991 0.032 Uiso 1 1 calc R
c65 c 0.1567(5) 0.5553(5) 0.6547(5) 0.0251(10) Uani 1 1 d .
h65a h 0.0964 0.4872 0.6140 0.030 Uiso 1 1 calc R
c66 c 0.2398(4) 0.5782(4) 0.6060(4) 0.0192(9) Uani 1 1 d .
h66a h 0.2367 0.5245 0.5336 0.023 Uiso 1 1 calc R
c71 c 0.4449(4) 0.8700(4) 0.6269(4) 0.0148(9) Uani 1 1 d .
c72 c 0.5649(5) 0.9403(4) 0.6835(4) 0.0191(9) Uani 1 1 d .
h72a h 0.6397 0.9065 0.7020 0.023 Uiso 1 1 calc R
c73 c 0.5734(5) 1.0617(4) 0.7128(5) 0.0230(10) Uani 1 1 d .
h73a h 0.6539 1.1086 0.7530 0.028 Uiso 1 1 calc R
c74 c 0.4627(5) 1.1116(4) 0.6821(5) 0.0232(10) Uani 1 1 d .
h74a h 0.4685 1.1924 0.7010 0.028 Uiso 1 1 calc R
c75 c 0.3416(5) 1.0418(4) 0.6228(5) 0.0225(10) Uani 1 1 d .
h75a h 0.2666 1.0756 0.6006 0.027 Uiso 1 1 calc R
c76 c 0.3341(5) 0.9211(4) 0.5972(4) 0.0191(9) Uani 1 1 d .
h76a h 0.2537 0.8744 0.5599 0.023 Uiso 1 1 calc R
o13 o 0.5904(6) 1.1693(7) 1.2241(5) 0.078(2) Uani 1 1 d .
h13 h 0.6265 1.1728 1.3003 0.117 Uiso 1 1 calc R
c80 c 0.6150(8) 1.0774(8) 1.1572(8) 0.063(2) Uani 1 1 d .
h80a h 0.5857 1.0095 1.1735 0.075 Uiso 1 1 calc R
h80b h 0.7082 1.0837 1.1905 0.075 Uiso 1 1 calc R
c81 c 0.5563(11) 1.0531(9) 1.0099(11) 0.122(6) Uani 1 1 d .
h81a h 0.5864 0.9860 0.9742 0.182 Uiso 1 1 calc R
h81b h 0.5826 1.1197 0.9910 0.182 Uiso 1 1 calc R
h81c h 0.4636 1.0385 0.9733 0.182 Uiso 1 1 calc R

loop_
_atom_site_aniso_label
_atom_site_aniso_U_11
_atom_site_aniso_U_22
_atom_site_aniso_U_33
_atom_site_aniso_U_23
_atom_site_aniso_U_13
_atom_site_aniso_U_12
ru 0.01420(16) 0.00936(16) 0.01397(16) 0.00310(12) 0.00589(13) 0.00154(12)
cl1 0.0151(5) 0.0137(5) 0.0196(5) 0.0066(4) 0.0071(4) 0.0017(4)
cl2 0.0165(5) 0.0133(5) 0.0165(5) 0.0051(4) 0.0070(4) 0.0007(4)
p1 0.0141(5) 0.0091(5) 0.0141(5) 0.0017(4) 0.0057(4) 0.0015(4)
p2 0.0157(6) 0.0099(5) 0.0139(5) 0.0030(4) 0.0069(5) 0.0026(4)
o1 0.0179(16) 0.0075(15) 0.0191(15) 0.0013(12) 0.0093(13) 0.0037(12)
o2 0.0163(15) 0.0118(15) 0.0148(15) 0.0031(12) 0.0059(13) 0.0006(12)
o3 0.0183(16) 0.0151(16) 0.0163(16) 0.0070(13) 0.0096(13) 0.0095(13)
o4 0.0189(16) 0.0044(14) 0.0146(15) 0.0021(11) 0.0038(13) 0.0007(12)
o5 0.0214(16) 0.0145(16) 0.0198(16) 0.0031(13) 0.0090(14) 0.0056(13)
o6 0.0233(17) 0.0147(16) 0.0173(16) 0.0012(12) 0.0069(14) 0.0046(13)
o7 0.0226(17) 0.0117(16) 0.0195(16) 0.0046(13) 0.0111(14) 0.0010(13)
o8 0.0187(16) 0.0121(16) 0.0183(15) 0.0024(12) 0.0089(13) 0.0003(13)
o9 0.0299(19) 0.0123(17) 0.0203(17) 0.0064(14) 0.0120(15) 0.0010(14)
o10 0.0231(16) 0.0085(15) 0.0202(16) 0.0032(12) 0.0099(14) 0.0030(13)
o11 0.0144(15) 0.0171(16) 0.0150(15) -0.0004(12) 0.0038(13) 0.0035(12)
o12 0.0147(15) 0.0117(15) 0.0194(15) 0.0024(12) 0.0070(13) 0.0028(12)
c1 0.018(2) 0.0035(19) 0.018(2) 0.0009(16) 0.0110(18) 0.0022(16)
c2 0.018(2) 0.010(2) 0.016(2) 0.0001(17) 0.0083(18) 0.0027(17)
c3 0.018(2) 0.010(2) 0.018(2) 0.0037(17) 0.0071(18) 0.0053(17)
c4 0.017(2) 0.010(2) 0.020(2) 0.0041(17) 0.0070(18) 0.0015(17)
c5 0.019(2) 0.009(2) 0.018(2) 0.0011(17) 0.0053(19) 0.0028(17)
c6 0.016(2) 0.010(2) 0.018(2) 0.0044(17) 0.0069(18) 0.0025(17)
c7 0.021(2) 0.017(2) 0.016(2) 0.0036(18) 0.0054(19) 0.0032(18)
c8 0.030(3) 0.024(3) 0.026(3) 0.002(2) 0.013(2) 0.003(2)
c9 0.034(3) 0.041(3) 0.020(3) 0.000(2) 0.012(2) 0.012(3)
c10 0.036(3) 0.024(3) 0.023(3) 0.000(2) 0.012(2) 0.014(2)
c11 0.031(3) 0.010(2) 0.024(2) 0.0031(18) 0.009(2) 0.0064(19)
c12 0.025(3) 0.012(2) 0.020(2) 0.0035(19) 0.007(2) -0.0002(19)
c13 0.033(3) 0.021(3) 0.031(3) 0.008(2) 0.018(2) 0.002(2)
c14 0.093(7) 0.105(8) 0.076(6) 0.046(6) 0.069(6) 0.035(6)
c15 0.076(5) 0.070(5) 0.043(4) 0.032(4) 0.030(4) 0.007(4)
c16 0.037(3) 0.022(3) 0.023(3) 0.010(2) 0.007(2) 0.000(2)
c17 0.028(2) 0.021(2) 0.019(2) 0.0067(18) 0.017(2) 0.009(2)
c18 0.018(2) 0.006(2) 0.017(2) 0.0033(16) 0.0082(18) 0.0005(16)
c19 0.017(2) 0.007(2) 0.016(2) 0.0018(16) 0.0072(18) 0.0028(17)
c20 0.022(2) 0.011(2) 0.016(2) 0.0058(17) 0.0066(18) 0.0044(18)
c21 0.020(2) 0.013(2) 0.0111(19) 0.0012(16) 0.0055(18) 0.0003(17)
c22 0.019(2) 0.010(2) 0.013(2) 0.0016(17) 0.0053(18) 0.0012(17)
c23 0.015(2) 0.010(2) 0.018(2) 0.0019(16) 0.0057(18) 0.0029(17)
c24 0.028(3) 0.011(2) 0.014(2) 0.0026(17) 0.008(2) 0.0042(19)
c25 0.025(2) 0.018(2) 0.019(2) 0.0029(19) 0.005(2) -0.002(2)
c26 0.061(4) 0.011(3) 0.031(3) 0.002(2) -0.003(3) -0.003(3)
c27 0.058(4) 0.018(3) 0.039(3) 0.015(2) 0.005(3) 0.000(3)
c28 0.034(3) 0.017(2) 0.025(2) 0.010(2) 0.008(2) 0.007(2)
c29 0.013(2) 0.018(2) 0.016(2) 0.0045(18) 0.0062(18) 0.0066(18)
c30 0.021(2) 0.012(2) 0.018(2) 0.0043(17) 0.0080(19) 0.0006(18)
c31 0.027(2) 0.014(2) 0.019(2) 0.0015(18) 0.009(2) 0.0065(19)
c32 0.021(2) 0.016(2) 0.020(2) 0.0007(18) 0.0071(19) 0.0062(19)
c33 0.019(2) 0.019(2) 0.020(2) 0.0025(18) 0.0108(19) 0.0035(18)
c34 0.028(2) 0.005(2) 0.023(2) 0.0045(17) 0.005(2) 0.0004(18)
c41 0.021(2) 0.010(2) 0.015(2) 0.0016(16) 0.0106(18) 0.0029(17)
c42 0.021(2) 0.012(2) 0.021(2) 0.0030(17) 0.0103(19) 0.0032(18)
c43 0.022(2) 0.020(3) 0.016(2) 0.0023(19) 0.006(2) 0.001(2)
c44 0.031(3) 0.032(3) 0.015(2) 0.001(2) 0.011(2) -0.004(2)
c45 0.025(3) 0.037(3) 0.031(3) 0.006(2) 0.017(2) -0.003(2)
c46 0.018(2) 0.027(3) 0.019(2) 0.0042(19) 0.0077(19) 0.001(2)
c51 0.014(2) 0.012(2) 0.014(2) 0.0052(16) -0.0006(17) 0.0025(17)
c52 0.020(2) 0.014(2) 0.023(2) 0.0062(18) 0.0068(19) 0.0060(18)
c53 0.030(3) 0.008(2) 0.030(3) 0.0050(19) 0.004(2) 0.0037(19)
c54 0.026(3) 0.010(2) 0.031(3) 0.0103(19) -0.001(2) -0.0063(19)
c55 0.019(2) 0.025(3) 0.025(2) 0.015(2) 0.005(2) 0.0010(19)
c56 0.021(2) 0.016(2) 0.019(2) 0.0061(17) 0.0076(19) 0.0045(18)
c61 0.016(2) 0.021(2) 0.017(2) 0.0101(18) 0.0103(18) 0.0068(18)
c62 0.023(2) 0.018(2) 0.022(2) 0.0062(18) 0.013(2) 0.0075(19)
c63 0.030(3) 0.036(3) 0.024(2) 0.017(2) 0.016(2) 0.016(2)
c64 0.022(2) 0.039(3) 0.036(3) 0.026(2) 0.019(2) 0.012(2)
c65 0.022(2) 0.025(3) 0.034(3) 0.016(2) 0.015(2) 0.007(2)
c66 0.018(2) 0.017(2) 0.021(2) 0.0075(18) 0.0060(19) 0.0031(18)
c71 0.019(2) 0.011(2) 0.016(2) 0.0024(17) 0.0112(18) -0.0010(17)
c72 0.020(2) 0.014(2) 0.023(2) 0.0045(18) 0.0103(19) 0.0028(18)
c73 0.021(2) 0.016(2) 0.029(3) 0.0045(19) 0.010(2) 0.0007(19)
c74 0.028(3) 0.010(2) 0.029(3) 0.0017(19) 0.014(2) 0.0047(19)
c75 0.024(2) 0.015(2) 0.027(3) 0.0029(19) 0.011(2) 0.0036(19)
c76 0.020(2) 0.014(2) 0.021(2) 0.0016(18) 0.0091(19) 0.0004(18)
o13 0.063(3) 0.115(5) 0.021(2) -0.012(3) 0.006(2) 0.019(4)
c80 0.064(5) 0.072(6) 0.063(5) 0.035(4) 0.028(4) 0.034(4)
c81 0.086(8) 0.061(6) 0.103(9) -0.015(6) -0.040(6) 0.031(5)

loop_
_atom_type_symbol
_atom_type_description
_atom_type_scat_dispersion_real
_atom_type_scat_dispersion_imag
_atom_type_scat_source
c c 0.0033 0.0016 'international tables vol c tables 4.2.6.8 and 6.1.1.4'
h h 0.0000 0.0000 'international tables vol c tables 4.2.6.8 and 6.1.1.4'
o o 0.0106 0.0060 'international tables vol c tables 4.2.6.8 and 6.1.1.4'
p p 0.1023 0.0942 'international tables vol c tables 4.2.6.8 and 6.1.1.4'
cl cl 0.1484 0.1585 'international tables vol c tables 4.2.6.8 and 6.1.1.4'
ru ru -1.2594 0.8363 'international tables vol c tables 4.2.6.8 and 6.1.1.4'

loop_
_geom_angle_atom_site_label_1
_geom_angle_atom_site_label_2
_geom_angle_atom_site_label_3
_geom_angle
p2 ru p1 104.49(4)
p2 ru o4 88.70(9)
p1 ru o4 166.46(8)
p2 ru o3 166.34(8)
p1 ru o3 88.93(9)
o4 ru o3 78.05(11)
p2 ru cl2 93.91(4)
p1 ru cl2 90.78(4)
o4 ru cl2 85.18(9)
o3 ru cl2 88.34(9)
p2 ru cl1 90.41(4)
p1 ru cl1 93.71(4)
o4 ru cl1 89.18(9)
o3 ru cl1 86.13(9)
cl2 ru cl1 172.81(4)
o1 p1 c41 100.77(19)
o1 p1 c51 95.11(18)
c41 p1 c51 100.6(2)
o1 p1 ru 106.79(12)
c41 p1 ru 125.77(16)
c51 p1 ru 121.77(14)
o2 p2 c71 101.03(19)
o2 p2 c61 94.32(19)
c71 p2 c61 101.8(2)
o2 p2 ru 107.46(12)
c71 p2 ru 123.84(15)
c61 p2 ru 122.49(15)
c1 o1 p1 117.1(3)
c18 o2 p2 117.2(3)
c6 o3 c17 112.3(3)
c6 o3 ru 126.1(3)
c17 o3 ru 118.3(3)
c23 o4 c34 111.8(3)
c23 o4 ru 126.9(3)
c34 o4 ru 119.1(3)
c7 o5 c4 104.8(3)
c5 o6 c7 108.7(3)
c3 o7 c12 107.8(4)
c2 o8 c12 109.1(3)
c20 o9 c24 108.6(4)
c19 o10 c24 109.3(3)
c22 o11 c29 108.0(3)
c21 o12 c29 103.9(3)
o1 c1 c2 107.5(3)
o1 c1 c6 109.0(3)
c2 c1 c6 109.0(3)
o1 c1 h1a 110.4
c2 c1 h1a 110.4
c6 c1 h1a 110.4
o8 c2 c1 111.1(4)
o8 c2 c3 101.9(4)
c1 c2 c3 111.8(4)
o8 c2 h2a 110.6
c1 c2 h2a 110.6
c3 c2 h2a 110.6
o7 c3 c4 108.9(4)
o7 c3 c2 101.9(3)
c4 c3 c2 117.6(4)
o7 c3 h3a 109.3
c4 c3 h3a 109.4
c2 c3 h3a 109.3
o5 c4 c3 109.7(4)
o5 c4 c5 100.6(4)
c3 c4 c5 117.8(4)
o5 c4 h4a 109.4
c3 c4 h4a 109.4
c5 c4 h4a 109.4
o6 c5 c6 112.1(4)
o6 c5 c4 101.4(3)
c6 c5 c4 110.4(4)
o6 c5 h5a 110.9
c6 c5 h5a 110.9
c4 c5 h5a 110.9
o3 c6 c1 110.5(3)
o3 c6 c5 111.2(4)
c1 c6 c5 108.5(4)
o3 c6 h6a 108.9
c1 c6 h6a 108.9
c5 c6 h6a 108.9
o5 c7 o6 105.1(4)
o5 c7 c11 111.2(4)
o6 c7 c11 112.8(4)
o5 c7 c8 109.5(4)
o6 c7 c8 112.9(4)
c11 c7 c8 105.4(4)
c7 c8 c9 106.2(4)
c7 c8 h8a 110.5
c9 c8 h8a 110.5
c7 c8 h8b 110.5
c9 c8 h8b 110.5
h8a c8 h8b 108.7
c10 c9 c8 103.2(4)
c10 c9 h9a 111.1
c8 c9 h9a 111.1
c10 c9 h9b 111.1
c8 c9 h9b 111.1
h9a c9 h9b 109.1
c9 c10 c11 103.5(4)
c9 c10 h10a 111.1
c11 c10 h10a 111.1
c9 c10 h10b 111.1
c11 c10 h10b 111.1
h10a c10 h10b 109.0
c10 c11 c7 102.1(4)
c10 c11 h11a 111.3
c7 c11 h11a 111.3
c10 c11 h11b 111.3
c7 c11 h11b 111.3
h11a c11 h11b 109.2
o7 c12 o8 105.5(4)
o7 c12 c13 108.1(4)
o8 c12 c13 115.2(4)
o7 c12 c16 112.4(4)
o8 c12 c16 109.4(4)
c13 c12 c16 106.4(4)
c14 c13 c12 105.6(5)
c14 c13 h13a 110.6
c12 c13 h13a 110.6
c14 c13 h13b 110.6
c12 c13 h13b 110.6
h13a c13 h13b 108.8
c13 c14 c15 103.1(6)
c13 c14 h14a 111.2
c15 c14 h14a 111.2
c13 c14 h14b 111.2
c15 c14 h14b 111.2
h14a c14 h14b 109.1
c16 c15 c14 101.6(6)
c16 c15 h15a 111.5
c14 c15 h15a 111.5
c16 c15 h15b 111.5
c14 c15 h15b 111.5
h15a c15 h15b 109.3
c15 c16 c12 103.8(5)
c15 c16 h16a 111.0
c12 c16 h16a 111.0
c15 c16 h16b 111.0
c12 c16 h16b 111.0
h16a c16 h16b 109.0
o3 c17 h17a 109.5
o3 c17 h17b 109.5
h17a c17 h17b 109.5
o3 c17 h17c 109.5
h17a c17 h17c 109.5
h17b c17 h17c 109.5
o2 c18 c23 110.8(3)
o2 c18 c19 107.0(4)
c23 c18 c19 107.7(3)
o2 c18 h18a 110.4
c23 c18 h18a 110.4
c19 c18 h18a 110.4
o10 c19 c18 111.3(3)
o10 c19 c20 101.8(3)
c18 c19 c20 112.0(4)
o10 c19 h19a 110.5
c18 c19 h19a 110.5
c20 c19 h19a 110.5
o9 c20 c21 105.9(4)
o9 c20 c19 101.8(3)
c21 c20 c19 117.8(4)
o9 c20 h20a 110.2
c21 c20 h20a 110.2
c19 c20 h20a 110.2
o12 c21 c20 111.8(4)
o12 c21 c22 100.3(3)
c20 c21 c22 117.0(4)
o12 c21 h21a 109.1
c20 c21 h21a 109.1
c22 c21 h21a 109.1
o11 c22 c23 113.1(4)
o11 c22 c21 102.1(3)
c23 c22 c21 109.7(4)
o11 c22 h22a 110.6
c23 c22 h22a 110.6
c21 c22 h22a 110.6
o4 c23 c22 113.1(4)
o4 c23 c18 111.0(3)
c22 c23 c18 107.7(4)
o4 c23 h23a 108.3
c22 c23 h23a 108.3
c18 c23 h23a 108.3
o10 c24 o9 105.4(3)
o10 c24 c25 115.7(4)
o9 c24 c25 108.4(4)
o10 c24 c28 108.7(4)
o9 c24 c28 112.6(4)
c25 c24 c28 106.1(4)
c24 c25 c26 105.7(4)
c24 c25 h25a 110.6
c26 c25 h25a 110.6
c24 c25 h25b 110.6
c26 c25 h25b 110.6
h25a c25 h25b 108.7
c27 c26 c25 102.6(4)
c27 c26 h26a 111.2
c25 c26 h26a 111.2
c27 c26 h26b 111.2
c25 c26 h26b 111.2
h26a c26 h26b 109.2
c28 c27 c26 101.8(5)
c28 c27 h27a 111.4
c26 c27 h27a 111.4
c28 c27 h27b 111.4
c26 c27 h27b 111.4
h27a c27 h27b 109.3
c27 c28 c24 104.7(4)
c27 c28 h28a 110.8
c24 c28 h28a 110.8
c27 c28 h28b 110.8
c24 c28 h28b 110.8
h28a c28 h28b 108.9
o11 c29 o12 105.7(3)
o11 c29 c33 113.5(4)
o12 c29 c33 110.2(4)
o11 c29 c30 112.2(4)
o12 c29 c30 110.1(4)
c33 c29 c30 105.2(4)
c29 c30 c31 105.9(4)
c29 c30 h30a 110.6
c31 c30 h30a 110.6
c29 c30 h30b 110.6
c31 c30 h30b 110.6
h30a c30 h30b 108.7
c32 c31 c30 105.0(4)
c32 c31 h31a 110.7
c30 c31 h31a 110.7
c32 c31 h31b 110.7
c30 c31 h31b 110.7
h31a c31 h31b 108.8
c33 c32 c31 103.6(4)
c33 c32 h32a 111.0
c31 c32 h32a 111.0
c33 c32 h32b 111.0
c31 c32 h32b 111.0
h32a c32 h32b 109.0
c32 c33 c29 101.6(4)
c32 c33 h33a 111.4
c29 c33 h33a 111.4
c32 c33 h33b 111.4
c29 c33 h33b 111.4
h33a c33 h33b 109.3
o4 c34 h34a 109.5
o4 c34 h34b 109.5
h34a c34 h34b 109.5
o4 c34 h34c 109.5
h34a c34 h34c 109.5
h34b c34 h34c 109.5
c42 c41 c46 119.1(4)
c42 c41 p1 118.5(4)
c46 c41 p1 122.2(4)
c41 c42 c43 121.7(5)
c41 c42 h42a 119.1
c43 c42 h42a 119.1
c42 c43 c44 118.2(5)
c42 c43 h43a 120.9
c44 c43 h43a 120.9
c45 c44 c43 120.3(5)
c45 c44 h44a 119.9
c43 c44 h44a 119.9
c44 c45 c46 120.6(5)
c44 c45 h45a 119.7
c46 c45 h45a 119.7
c45 c46 c41 120.1(5)
c45 c46 h46a 120.0
c41 c46 h46a 120.0
c56 c51 c52 119.2(4)
c56 c51 p1 119.9(3)
c52 c51 p1 120.8(4)
c51 c52 c53 120.0(5)
c51 c52 h52a 120.0
c53 c52 h52a 120.0
c54 c53 c52 120.0(5)
c54 c53 h53a 120.0
c52 c53 h53a 120.0
c53 c54 c55 120.9(5)
c53 c54 h54a 119.6
c55 c54 h54a 119.6
c56 c55 c54 119.0(5)
c56 c55 h55a 120.5
c54 c55 h55a 120.5
c55 c56 c51 121.0(4)
c55 c56 h56a 119.5
c51 c56 h56a 119.5
c66 c61 c62 119.2(4)
c66 c61 p2 119.2(3)
c62 c61 p2 121.6(4)
c63 c62 c61 119.7(5)
c63 c62 h62a 120.1
c61 c62 h62a 120.1
c64 c63 c62 120.8(5)
c64 c63 h63a 119.6
c62 c63 h63a 119.6
c63 c64 c65 119.9(5)
c63 c64 h64a 120.1
c65 c64 h64a 120.1
c66 c65 c64 120.1(5)
c66 c65 h65a 120.0
c64 c65 h65a 120.0
c65 c66 c61 120.4(5)
c65 c66 h66a 119.8
c61 c66 h66a 119.8
c76 c71 c72 119.4(4)
c76 c71 p2 119.7(3)
c72 c71 p2 120.9(4)
c71 c72 c73 120.2(4)
c71 c72 h72a 119.9
c73 c72 h72a 119.9
c74 c73 c72 119.9(5)
c74 c73 h73a 120.0
c72 c73 h73a 120.0
c73 c74 c75 120.4(5)
c73 c74 h74a 119.8
c75 c74 h74a 119.8
c76 c75 c74 119.4(5)
c76 c75 h75a 120.3
c74 c75 h75a 120.3
c71 c76 c75 120.7(4)
c71 c76 h76a 119.7
c75 c76 h76a 119.7
c80 o13 h13 109.5
o13 c80 c81 118.6(7)
o13 c80 h80a 107.7
c81 c80 h80a 107.7
o13 c80 h80b 107.7
c81 c80 h80b 107.7
h80a c80 h80b 107.1
c80 c81 h81a 109.5
c80 c81 h81b 109.5
h81a c81 h81b 109.5
c80 c81 h81c 109.5
h81a c81 h81c 109.5
h81b c81 h81c 109.5

loop_
_geom_bond_atom_site_label_1
_geom_bond_atom_site_label_2
_geom_bond_distance
ru p2 2.2177(12)
ru p1 2.2217(12)
ru o4 2.273(3)
ru o3 2.318(3)
ru cl2 2.4038(11)
ru cl1 2.4050(12)
p1 o1 1.643(3)
p1 c41 1.821(4)
p1 c51 1.824(5)
p2 o2 1.649(3)
p2 c71 1.825(5)
p2 c61 1.827(5)
o1 c1 1.434(5)
o2 c18 1.425(5)
o3 c6 1.437(5)
o3 c17 1.443(5)
o4 c23 1.429(5)
o4 c34 1.462(5)
o5 c7 1.419(6)
o5 c4 1.430(6)
o6 c5 1.439(5)
o6 c7 1.446(6)
o7 c3 1.416(6)
o7 c12 1.438(6)
o8 c2 1.431(5)
o8 c12 1.443(6)
o9 c20 1.429(6)
o9 c24 1.443(6)
o10 c19 1.429(5)
o10 c24 1.438(6)
o11 c22 1.435(5)
o11 c29 1.437(5)
o12 c21 1.434(5)
o12 c29 1.439(5)
c1 c2 1.509(6)
c1 c6 1.531(6)
c1 h1a 0.9800
c2 c3 1.540(6)
c2 h2a 0.9800
c3 c4 1.498(6)
c3 h3a 0.9800
c4 c5 1.539(6)
c4 h4a 0.9800
c5 c6 1.536(6)
c5 h5a 0.9800
c6 h6a 0.9800
c7 c11 1.524(6)
c7 c8 1.528(7)
c8 c9 1.558(8)
c8 h8a 0.9700
c8 h8b 0.9700
c9 c10 1.516(9)
c9 h9a 0.9700
c9 h9b 0.9700
c10 c11 1.521(7)
c10 h10a 0.9700
c10 h10b 0.9700
c11 h11a 0.9700
c11 h11b 0.9700
c12 c13 1.525(7)
c12 c16 1.535(7)
c13 c14 1.524(9)
c13 h13a 0.9700
c13 h13b 0.9700
c14 c15 1.547(12)
c14 h14a 0.9700
c14 h14b 0.9700
c15 c16 1.512(9)
c15 h15a 0.9700
c15 h15b 0.9700
c16 h16a 0.9700
c16 h16b 0.9700
c17 h17a 0.9600
c17 h17b 0.9600
c17 h17c 0.9600
c18 c23 1.526(6)
c18 c19 1.529(6)
c18 h18a 0.9800
c19 c20 1.541(6)
c19 h19a 0.9800
c20 c21 1.511(6)
c20 h20a 0.9800
c21 c22 1.528(6)
c21 h21a 0.9800
c22 c23 1.509(6)
c22 h22a 0.9800
c23 h23a 0.9800
c24 c25 1.524(7)
c24 c28 1.538(7)
c25 c26 1.537(7)
c25 h25a 0.9700
c25 h25b 0.9700
c26 c27 1.535(8)
c26 h26a 0.9700
c26 h26b 0.9700
c27 c28 1.526(8)
c27 h27a 0.9700
c27 h27b 0.9700
c28 h28a 0.9700
c28 h28b 0.9700
c29 c33 1.530(6)
c29 c30 1.533(6)
c30 c31 1.540(6)
c30 h30a 0.9700
c30 h30b 0.9700
c31 c32 1.535(7)
c31 h31a 0.9700
c31 h31b 0.9700
c32 c33 1.523(6)
c32 h32a 0.9700
c32 h32b 0.9700
c33 h33a 0.9700
c33 h33b 0.9700
c34 h34a 0.9600
c34 h34b 0.9600
c34 h34c 0.9600
c41 c42 1.382(7)
c41 c46 1.393(7)
c42 c43 1.400(7)
c42 h42a 0.9300
c43 c44 1.403(8)
c43 h43a 0.9300
c44 c45 1.384(8)
c44 h44a 0.9300
c45 c46 1.388(7)
c45 h45a 0.9300
c46 h46a 0.9300
c51 c56 1.394(7)
c51 c52 1.400(6)
c52 c53 1.402(7)
c52 h52a 0.9300
c53 c54 1.358(8)
c53 h53a 0.9300
c54 c55 1.416(8)
c54 h54a 0.9300
c55 c56 1.377(7)
c55 h55a 0.9300
c56 h56a 0.9300
c61 c66 1.393(7)
c61 c62 1.401(6)
c62 c63 1.392(7)
c62 h62a 0.9300
c63 c64 1.363(8)
c63 h63a 0.9300
c64 c65 1.401(8)
c64 h64a 0.9300
c65 c66 1.378(7)
c65 h65a 0.9300
c66 h66a 0.9300
c71 c76 1.383(7)
c71 c72 1.391(6)
c72 c73 1.398(7)
c72 h72a 0.9300
c73 c74 1.373(7)
c73 h73a 0.9300
c74 c75 1.396(7)
c74 h74a 0.9300
c75 c76 1.393(7)
c75 h75a 0.9300
c76 h76a 0.9300
o13 c80 1.307(10)
o13 h13 0.8200
c80 c81 1.550(14)
c80 h80a 0.9700
c80 h80b 0.9700
c81 h81a 0.9600
c81 h81b 0.9600
c81 h81c 0.9600

loop_
_geom_hbond_atom_site_label_D
_geom_hbond_atom_site_label_H
_geom_hbond_atom_site_label_A
_geom_hbond_distance_DH
_geom_hbond_distance_HA
_geom_hbond_distance_DA
_geom_hbond_angle_DHA
_geom_hbond_site_symmetry_A
o13 h13 o6 0.82 2.14 2.934(6) 161.7 1_566
